data_7029517
loop_
_publ_author_name
'Ko\,cer, Sibel'
'Uru\,s, Serhan'
'Cak\?ir, Ahmet'
'G\"ull\"uce, Medine'
'D\?i\(grak, Metin'
'Alan, Yusuf'
'Aslan, Ali'
'T\"umer, Mehmet'
'Karaday\?i, Mehmet'
'Kazaz, Cavit'
'Dal, Hakan'

_publ_section_title
;
 The synthesis, characterization, antimicrobial and antimutagenic
 activities of hydroxyphenylimino ligands and their metal complexes of
 usnic acid isolated from Usnea longissima.
;
_journal_issue 16
_journal_name_full 'Dalton transactions (Cambridge, England : 2003)'
_journal_page_first 6148
_journal_page_last 6164
_journal_paper_doi 10.1039/c3dt53624f
_journal_volume 43
_journal_year 2014
_chemical_absolute_configuration unk
_chemical_formula_moiety 'C24 H21 N O7'
_chemical_formula_sum 'C24 H21 N O7'
_chemical_formula_weight 435.42
_chemical_name_systematic
;
 ?
;
_space_group_crystal_system monoclinic
_space_group_IT_number 4
_space_group_name_Hall 'P 2yb'
_space_group_name_H-M_alt 'P 1 21 1'
_symmetry_space_group_name_Hall 'P 2yb'
_symmetry_space_group_name_H-M 'P 1 21 1'
_atom_sites_solution_hydrogens geom
_atom_sites_solution_primary direct
_atom_sites_solution_secondary difmap
_audit_creation_date 2012-07-31
_audit_creation_method
;
  Olex2 1.2
  (compiled 2012.05.09 svn.r2324, GUI svn.r4230)
;
_cell_angle_alpha 90.00
_cell_angle_beta 100.13(2)
_cell_angle_gamma 90.00
_cell_formula_units_Z 2
_cell_length_a 7.782(3)
_cell_length_b 9.277(3)
_cell_length_c 14.065(5)
_cell_measurement_reflns_used 840
_cell_measurement_temperature 100(2)
_cell_measurement_theta_max 19.77
_cell_measurement_theta_min 2.64
_cell_volume 999.6(6)
_computing_cell_refinement 'SAINT (Bruker, 2007)'
_computing_data_collection 'APEX2 (Bruker, 2007)'
_computing_data_reduction SAINT
_computing_molecular_graphics
;
O. V. Dolomanov, L. J. Bourhis, R. J. Gildea, J. A. K. Howard and H. Puschmann,
OLEX2: a complete structure solution, refinement and analysis program.
J. Appl. Cryst. (2009). 42, 339-341.
;
_computing_publication_material
;
O. V. Dolomanov, L. J. Bourhis, R. J. Gildea, J. A. K. Howard and H. Puschmann,
OLEX2: a complete structure solution, refinement and analysis program.
J. Appl. Cryst. (2009). 42, 339-341.
;
_computing_structure_refinement 'SHELXL97 (Sheldrick, 2008)'
_computing_structure_solution 'SHELXS97 (Sheldrick, 2008)'
_diffrn_ambient_temperature 100(2)
_diffrn_measured_fraction_theta_full 0.988
_diffrn_measured_fraction_theta_max 0.988
_diffrn_measurement_device_type 'Bruker Kappa APEXII CCD area-detector diffractometer'
_diffrn_measurement_method '\f and \w scans'
_diffrn_radiation_monochromator graphite
_diffrn_radiation_type MoK\a
_diffrn_radiation_wavelength 0.71073
_diffrn_reflns_av_R_equivalents 0.0842
_diffrn_reflns_av_unetI/netI 0.1535
_diffrn_reflns_limit_h_max 10
_diffrn_reflns_limit_h_min -10
_diffrn_reflns_limit_k_max 12
_diffrn_reflns_limit_k_min -11
_diffrn_reflns_limit_l_max 18
_diffrn_reflns_limit_l_min -17
_diffrn_reflns_number 9667
_diffrn_reflns_theta_full 28.55
_diffrn_reflns_theta_max 28.55
_diffrn_reflns_theta_min 1.47
_diffrn_source 'fine-focus sealed tube'
_exptl_absorpt_coefficient_mu 0.107
_exptl_absorpt_correction_T_max 0.993
_exptl_absorpt_correction_T_min 0.989
_exptl_absorpt_correction_type multi-scan
_exptl_absorpt_process_details 'SADABS; Bruker, 2005'
_exptl_crystal_colour yellow
_exptl_crystal_density_diffrn 1.447
_exptl_crystal_density_method 'not measured'
_exptl_crystal_description block
_exptl_crystal_F_000 456
_exptl_crystal_size_max 0.29
_exptl_crystal_size_mid 0.09
_exptl_crystal_size_min 0.07
_refine_diff_density_max 0.328
_refine_diff_density_min -0.336
_refine_diff_density_rms 0.106
_refine_ls_abs_structure_details 'Flack H D (1983), Acta Cryst. A39, 876-881'
_refine_ls_abs_structure_Flack -1.1(19)
_refine_ls_extinction_coef 0.052(6)
_refine_ls_extinction_expression Fc^*^=kFc[1+0.001xFc^2^\l^3^/sin(2\q)]^-1/4^
_refine_ls_extinction_method SHELXL
_refine_ls_goodness_of_fit_ref 0.948
_refine_ls_hydrogen_treatment mixed
_refine_ls_matrix_type full
_refine_ls_number_parameters 298
_refine_ls_number_reflns 4617
_refine_ls_number_restraints 1
_refine_ls_restrained_S_all 0.948
_refine_ls_R_factor_all 0.1685
_refine_ls_R_factor_gt 0.0602
_refine_ls_shift/su_max 0.000
_refine_ls_shift/su_mean 0.000
_refine_ls_structure_factor_coef Fsqd
_refine_ls_weighting_details 'calc w=1/[\s^2^(Fo^2^)+(0.0678P)^2^+0.0000P] where P=(Fo^2^+2Fc^2^)/3'
_refine_ls_weighting_scheme calc
_refine_ls_wR_factor_gt 0.1223
_refine_ls_wR_factor_ref 0.1830
_reflns_number_gt 2111
_reflns_number_total 5103
_reflns_threshold_expression I>2\s(I)
_cod_data_source_file c3dt53624f2.cif
_cod_data_source_block maras
_cod_database_code 7029517

loop_
_space_group_symop_id
_space_group_symop_operation_xyz
1 'x, y, z'
2 '-x, y+1/2, -z'

loop_
_atom_site_label
_atom_site_type_symbol
_atom_site_fract_x
_atom_site_fract_y
_atom_site_fract_z
_atom_site_U_iso_or_equiv
_atom_site_adp_type
_atom_site_occupancy
_atom_site_symmetry_multiplicity
_atom_site_calc_flag
_atom_site_refinement_flags
O1 O 0.5580(5) 0.4319(4) -0.0810(3) 0.0644(11) Uani 1 1 d .
H1 H 0.5498 0.3966 -0.1351 0.097 Uiso 1 1 calc R
O2 O 0.4458(5) 0.1987(4) 0.2441(3) 0.0515(10) Uani 1 1 d .
O3 O 0.4638(5) 0.7051(4) 0.2019(3) 0.0551(10) Uani 1 1 d .
O4 O 0.3229(5) 0.0177(4) 0.3579(2) 0.0503(10) Uani 1 1 d .
H4 H 0.3384 0.0631 0.3101 0.075 Uiso 1 1 calc R
O5 O 0.2353(4) 0.4906(4) 0.4562(2) 0.0451(9) Uani 1 1 d .
O6 O 0.1698(5) 0.0836(4) 0.6620(2) 0.0573(11) Uani 1 1 d .
H6 H 0.1470 0.1470 0.6985 0.086 Uiso 1 1 calc R
O7 O 0.1255(6) 0.3318(5) 0.7234(3) 0.0729(13) Uani 1 1 d .
N5 N 0.6348(6) 0.5477(5) 0.1010(3) 0.0470(12) Uani 1 1 d .
H5A H 0.587(8) 0.630(7) 0.114(4) 0.07(2) Uiso 1 1 d .
C1 C 0.7234(7) 0.4819(6) -0.0514(4) 0.0470(13) Uani 1 1 d .
C2 C 0.8527(8) 0.4697(6) -0.1083(4) 0.0544(15) Uani 1 1 d .
H2 H 0.8284 0.4247 -0.1682 0.065 Uiso 1 1 calc R
C3 C 1.0176(8) 0.5252(6) -0.0748(4) 0.0595(16) Uani 1 1 d .
H3 H 1.1053 0.5154 -0.1115 0.071 Uiso 1 1 calc R
C4 C 1.0512(8) 0.5946(7) 0.0125(4) 0.0629(16) Uani 1 1 d .
H4A H 1.1612 0.6336 0.0342 0.075 Uiso 1 1 calc R
C5 C 0.9233(8) 0.6068(7) 0.0682(4) 0.0607(16) Uani 1 1 d .
H5 H 0.9461 0.6562 0.1266 0.073 Uiso 1 1 calc R
C6 C 0.7628(7) 0.5463(5) 0.0378(3) 0.0469(14) Uani 1 1 d .
C7 C 0.5797(6) 0.4325(5) 0.1433(3) 0.0410(12) Uani 1 1 d .
C8 C 0.4662(6) 0.4497(5) 0.2121(3) 0.0378(12) Uani 1 1 d .
C9 C 0.4222(6) 0.5944(6) 0.2419(3) 0.0429(12) Uani 1 1 d .
C10 C 0.3404(7) 0.6108(6) 0.3271(3) 0.0448(13) Uani 1 1 d .
H10 H 0.3283 0.7016 0.3532 0.054 Uiso 1 1 calc R
C11 C 0.2836(6) 0.4948(6) 0.3667(3) 0.0402(12) Uani 1 1 d .
C12 C 0.2717(6) 0.3497(5) 0.3218(3) 0.0367(12) Uani 1 1 d .
C13 C 0.4077(6) 0.3267(6) 0.2577(3) 0.0376(11) Uani 1 1 d .
C14 C 0.2768(6) 0.2573(6) 0.4105(3) 0.0362(12) Uani 1 1 d .
C15 C 0.2846(6) 0.1106(6) 0.4259(3) 0.0373(12) Uani 1 1 d .
C16 C 0.2498(6) 0.0504(5) 0.5117(3) 0.0408(13) Uani 1 1 d .
C17 C 0.2072(6) 0.1437(6) 0.5812(3) 0.0431(14) Uani 1 1 d .
C18 C 0.2038(6) 0.2972(6) 0.5718(3) 0.0398(13) Uani 1 1 d .
C19 C 0.2394(6) 0.3451(6) 0.4823(3) 0.0378(12) Uani 1 1 d .
C20 C 0.1680(7) 0.3882(6) 0.6502(4) 0.0497(15) Uani 1 1 d .
C21 C 0.1787(8) 0.5460(6) 0.6451(4) 0.0581(16) Uani 1 1 d .
H21A H 0.1486 0.5873 0.7026 0.087 Uiso 1 1 calc R
H21B H 0.0991 0.5801 0.5897 0.087 Uiso 1 1 calc R
H21C H 0.2955 0.5737 0.6398 0.087 Uiso 1 1 calc R
C22 C 0.2596(8) -0.1085(5) 0.5276(4) 0.0523(15) Uani 1 1 d .
H22A H 0.3646 -0.1451 0.5094 0.078 Uiso 1 1 calc R
H22B H 0.1602 -0.1538 0.4890 0.078 Uiso 1 1 calc R
H22C H 0.2603 -0.1290 0.5946 0.078 Uiso 1 1 calc R
C23 C 0.0925(6) 0.3339(6) 0.2535(3) 0.0448(12) Uani 1 1 d .
H23A H 0.0751 0.2350 0.2339 0.067 Uiso 1 1 calc R
H23B H 0.0909 0.3934 0.1975 0.067 Uiso 1 1 calc R
H23C H 0.0009 0.3634 0.2869 0.067 Uiso 1 1 calc R
C24 C 0.6487(8) 0.2899(5) 0.1207(4) 0.0539(15) Uani 1 1 d .
H24A H 0.7430 0.3033 0.0857 0.081 Uiso 1 1 calc R
H24B H 0.5575 0.2352 0.0820 0.081 Uiso 1 1 calc R
H24C H 0.6904 0.2390 0.1796 0.081 Uiso 1 1 calc R

loop_
_atom_site_aniso_label
_atom_site_aniso_U_11
_atom_site_aniso_U_22
_atom_site_aniso_U_33
_atom_site_aniso_U_23
_atom_site_aniso_U_13
_atom_site_aniso_U_12
O1 0.078(3) 0.067(3) 0.049(2) -0.014(2) 0.014(2) -0.011(2)
O2 0.071(3) 0.036(2) 0.054(2) 0.0023(19) 0.0315(19) 0.0043(19)
O3 0.085(3) 0.036(2) 0.052(2) 0.0068(18) 0.031(2) 0.007(2)
O4 0.073(3) 0.042(2) 0.0410(19) -0.0052(17) 0.0238(17) 0.0048(19)
O5 0.059(2) 0.047(2) 0.0331(18) -0.0010(17) 0.0211(15) 0.0036(18)
O6 0.077(3) 0.061(3) 0.038(2) 0.0095(19) 0.0238(18) 0.001(2)
O7 0.112(4) 0.069(3) 0.048(2) 0.002(2) 0.043(2) 0.005(3)
N5 0.068(3) 0.038(3) 0.041(2) 0.004(2) 0.026(2) 0.003(2)
C1 0.059(4) 0.041(3) 0.042(3) 0.002(3) 0.013(2) -0.006(3)
C2 0.081(4) 0.048(4) 0.040(3) 0.004(3) 0.026(3) -0.001(3)
C3 0.076(4) 0.059(4) 0.053(3) 0.015(3) 0.035(3) 0.000(3)
C4 0.064(4) 0.067(4) 0.061(4) 0.008(3) 0.023(3) -0.021(4)
C5 0.074(4) 0.064(4) 0.046(3) 0.000(3) 0.018(3) -0.017(3)
C6 0.061(4) 0.046(3) 0.037(3) 0.006(3) 0.017(2) 0.000(3)
C7 0.047(3) 0.042(3) 0.034(3) 0.001(2) 0.007(2) -0.006(2)
C8 0.046(3) 0.036(3) 0.034(3) 0.003(2) 0.016(2) 0.001(2)
C9 0.053(3) 0.042(3) 0.035(3) 0.007(3) 0.011(2) 0.002(3)
C10 0.065(4) 0.031(3) 0.043(3) -0.001(2) 0.021(2) 0.005(3)
C11 0.042(3) 0.043(3) 0.039(3) -0.003(3) 0.018(2) 0.001(2)
C12 0.049(3) 0.035(3) 0.028(2) -0.001(2) 0.010(2) 0.005(2)
C13 0.038(3) 0.041(3) 0.034(3) -0.001(3) 0.008(2) 0.001(3)
C14 0.040(3) 0.039(3) 0.032(3) 0.000(2) 0.012(2) 0.000(2)
C15 0.040(3) 0.034(3) 0.040(3) -0.001(2) 0.010(2) -0.003(2)
C16 0.041(3) 0.045(3) 0.038(3) 0.005(2) 0.008(2) 0.000(2)
C17 0.039(3) 0.058(4) 0.033(3) 0.008(3) 0.008(2) -0.002(3)
C18 0.042(3) 0.046(3) 0.032(3) -0.002(2) 0.009(2) 0.000(2)
C19 0.040(3) 0.034(3) 0.040(3) 0.000(3) 0.009(2) 0.001(2)
C20 0.047(3) 0.060(4) 0.042(3) -0.003(3) 0.009(2) 0.000(3)
C21 0.069(4) 0.059(4) 0.049(3) -0.012(3) 0.016(3) 0.000(3)
C22 0.060(4) 0.045(4) 0.053(3) 0.008(3) 0.015(3) 0.003(3)
C23 0.043(3) 0.048(3) 0.043(3) 0.000(3) 0.006(2) -0.001(3)
C24 0.075(4) 0.039(4) 0.058(3) 0.003(3) 0.037(3) 0.008(3)

loop_
_atom_type_symbol
_atom_type_description
_atom_type_scat_dispersion_real
_atom_type_scat_dispersion_imag
_atom_type_scat_source
C C 0.0033 0.0016 'International Tables Vol C Tables 4.2.6.8 and 6.1.1.4'
H H 0.0000 0.0000 'International Tables Vol C Tables 4.2.6.8 and 6.1.1.4'
N N 0.0061 0.0033 'International Tables Vol C Tables 4.2.6.8 and 6.1.1.4'
O O 0.0106 0.0060 'International Tables Vol C Tables 4.2.6.8 and 6.1.1.4'

loop_
_geom_angle_atom_site_label_1
_geom_angle_atom_site_label_2
_geom_angle_atom_site_label_3
_geom_angle
C1 O1 H1 109.5
C15 O4 H4 109.5
C11 O5 C19 105.7(4)
C17 O6 H6 109.5
C6 N5 H5A 120(4)
C7 N5 H5A 115(4)
C7 N5 C6 125.3(5)
O1 C1 C2 122.4(5)
O1 C1 C6 118.2(5)
C6 C1 C2 119.4(5)
C1 C2 H2 120.2
C3 C2 C1 119.5(5)
C3 C2 H2 120.2
C2 C3 H3 120.0
C4 C3 C2 119.9(5)
C4 C3 H3 120.0
C3 C4 H4A 119.8
C3 C4 C5 120.4(6)
C5 C4 H4A 119.8
C4 C5 H5 120.0
C6 C5 C4 120.0(6)
C6 C5 H5 120.0
C1 C6 N5 119.9(5)
C5 C6 N5 119.6(5)
C5 C6 C1 120.5(5)
N5 C7 C8 120.0(5)
N5 C7 C24 117.6(4)
C8 C7 C24 122.4(4)
C7 C8 C9 120.0(4)
C13 C8 C7 120.0(4)
C13 C8 C9 119.8(4)
O3 C9 C8 122.4(4)
O3 C9 C10 118.2(5)
C10 C9 C8 119.2(4)
C9 C10 H10 120.4
C11 C10 C9 119.2(5)
C11 C10 H10 120.4
O5 C11 C12 110.9(4)
C10 C11 O5 125.0(5)
C10 C11 C12 124.0(4)
C11 C12 C13 112.4(4)
C11 C12 C14 99.9(4)
C11 C12 C23 109.3(4)
C13 C12 C23 105.2(4)
C14 C12 C13 119.4(4)
C14 C12 C23 110.4(4)
O2 C13 C8 126.2(4)
O2 C13 C12 115.7(4)
C8 C13 C12 117.8(4)
C15 C14 C12 133.3(4)
C19 C14 C12 107.1(4)
C19 C14 C15 118.7(4)
O4 C15 C14 121.6(4)
O4 C15 C16 117.0(4)
C14 C15 C16 121.4(5)
C15 C16 C22 120.8(5)
C17 C16 C15 117.7(4)
C17 C16 C22 121.6(5)
O6 C17 C16 116.8(5)
O6 C17 C18 119.3(5)
C16 C17 C18 123.9(4)
C17 C18 C20 120.7(5)
C19 C18 C17 113.2(4)
C19 C18 C20 126.1(5)
O5 C19 C18 122.8(4)
C14 C19 O5 112.3(4)
C14 C19 C18 124.9(5)
O7 C20 C18 119.7(5)
O7 C20 C21 118.8(5)
C18 C20 C21 121.5(5)
C20 C21 H21A 109.5
C20 C21 H21B 109.5
C20 C21 H21C 109.5
H21A C21 H21B 109.5
H21A C21 H21C 109.5
H21B C21 H21C 109.5
C16 C22 H22A 109.5
C16 C22 H22B 109.5
C16 C22 H22C 109.5
H22A C22 H22B 109.5
H22A C22 H22C 109.5
H22B C22 H22C 109.5
C12 C23 H23A 109.5
C12 C23 H23B 109.5
C12 C23 H23C 109.5
H23A C23 H23B 109.5
H23A C23 H23C 109.5
H23B C23 H23C 109.5
C7 C24 H24A 109.5
C7 C24 H24B 109.5
C7 C24 H24C 109.5
H24A C24 H24B 109.5
H24A C24 H24C 109.5
H24B C24 H24C 109.5

loop_
_geom_bond_atom_site_label_1
_geom_bond_atom_site_label_2
_geom_bond_distance
O1 H1 0.8200
O2 C13 1.246(6)
O3 C9 1.240(6)
O4 H4 0.8200
O4 C15 1.359(6)
O5 C11 1.376(5)
O5 C19 1.397(6)
O6 H6 0.8200
O6 C17 1.343(5)
N5 H5A 0.88(6)
N5 C6 1.447(6)
N5 C7 1.330(6)
C1 O1 1.363(6)
C1 C2 1.395(7)
C2 H2 0.9300
C2 C3 1.386(8)
C3 H3 0.9300
C3 C4 1.370(8)
C4 H4A 0.9300
C5 C4 1.376(7)
C5 H5 0.9300
C6 C1 1.375(7)
C6 C5 1.368(8)
C7 C8 1.429(6)
C7 C24 1.483(7)
C8 C9 1.465(7)
C8 C13 1.423(7)
C9 C10 1.461(6)
C10 H10 0.9300
C11 C10 1.323(7)
C12 C11 1.483(7)
C12 C13 1.521(6)
C12 C23 1.555(6)
C14 C12 1.508(6)
C14 C15 1.378(7)
C14 C19 1.369(7)
C16 C15 1.399(7)
C16 C17 1.389(7)
C16 C22 1.491(7)
C17 C18 1.430(7)
C18 C19 1.407(6)
C18 C20 1.454(7)
C20 O7 1.251(6)
C20 C21 1.468(8)
C21 H21A 0.9600
C21 H21B 0.9600
C21 H21C 0.9600
C22 H22A 0.9600
C22 H22B 0.9600
C22 H22C 0.9600
C23 H23A 0.9600
C23 H23B 0.9600
C23 H23C 0.9600
C24 H24A 0.9600
C24 H24B 0.9600
C24 H24C 0.9600

loop_
_geom_hbond_atom_site_label_D
_geom_hbond_atom_site_label_H
_geom_hbond_atom_site_label_A
_geom_hbond_distance_DH
_geom_hbond_distance_HA
_geom_hbond_distance_DA
_geom_hbond_angle_DHA
_geom_hbond_site_symmetry_A
_geom_hbond_publ_flag
O1 H1 O3 0.82 2.00 2.692(6) 141 2_645 yes
O4 H4 O2 0.82 1.85 2.614(5) 155 . yes
O6 H6 O7 0.82 1.76 2.504(6) 149 . yes
N5 H5A O3 0.88(6) 1.83(6) 2.565(6) 139(5) . yes
C21 H21B Cg4 0.96 2.95 3.815(6) 150 2_556 yes

loop_
_geom_torsion_atom_site_label_1
_geom_torsion_atom_site_label_2
_geom_torsion_atom_site_label_3
_geom_torsion_atom_site_label_4
_geom_torsion
O1 C1 C2 C3 178.8(5)
O3 C9 C10 C11 175.2(5)
O5 C11 C10 C9 166.9(4)
O6 C17 C18 C19 -177.9(4)
O6 C17 C18 C20 2.7(7)
N5 C6 C1 O1 5.5(7)
N5 C6 C1 C2 -174.3(5)
N5 C6 C5 C4 174.1(5)
N5 C7 C8 C9 -5.0(7)
N5 C7 C8 C13 -179.7(5)
C1 C2 C3 C4 -1.6(8)
C1 C6 C5 C4 -4.7(9)
C2 C3 C4 C5 1.4(9)
C5 C6 C1 O1 -175.7(5)
C5 C6 C1 C2 4.5(8)
C6 N5 C7 C8 173.5(5)
C6 N5 C7 C24 -2.9(8)
C6 C1 C2 C3 -1.3(8)
C6 C5 C4 C3 1.7(10)
C7 N5 C6 C1 67.9(7)
C7 N5 C6 C5 -110.9(6)
C7 C8 C9 O3 8.3(7)
C7 C8 C9 C10 -166.1(5)
C7 C8 C13 O2 0.0(7)
C7 C8 C13 C12 -173.4(4)
C8 C9 C10 C11 -10.2(7)
C9 C8 C13 O2 -174.7(5)
C9 C8 C13 C12 11.9(6)
C11 O5 C19 C14 -4.1(5)
C11 O5 C19 C18 177.6(4)
C11 C12 C13 O2 156.8(4)
C11 C12 C13 C8 -29.1(6)
C12 C11 C10 C9 -10.1(8)
C12 C14 C15 O4 12.9(8)
C12 C14 C15 C16 -165.8(5)
C12 C14 C19 O5 -9.0(6)
C12 C14 C19 C18 169.3(4)
C13 C8 C9 O3 -177.0(5)
C13 C8 C9 C10 8.6(7)
C13 C12 C11 O5 -148.0(4)
C13 C12 C11 C10 29.4(7)
C14 C12 C11 O5 -20.3(5)
C14 C12 C11 C10 157.0(5)
C14 C12 C13 O2 40.3(6)
C14 C12 C13 C8 -145.6(4)
C15 C14 C12 C11 -174.1(5)
C15 C14 C12 C13 -51.2(8)
C15 C14 C12 C23 70.8(7)
C15 C14 C19 O5 -179.8(4)
C15 C14 C19 C18 -1.5(7)
C15 C16 C17 O6 178.3(4)
C15 C16 C17 C18 -2.6(7)
C16 C17 C18 C19 3.1(7)
C16 C17 C18 C20 -176.3(5)
C17 C16 C15 O4 -178.8(4)
C17 C16 C15 C14 -0.1(7)
C17 C18 C19 O5 177.2(4)
C17 C18 C19 C14 -1.0(7)
C17 C18 C20 O7 -6.0(8)
C17 C18 C20 C21 174.7(5)
C19 O5 C11 C10 -161.3(5)
C19 O5 C11 C12 16.0(5)
C19 C14 C12 C11 17.0(5)
C19 C14 C12 C13 139.9(4)
C19 C14 C12 C23 -98.1(4)
C19 C14 C15 O4 -179.3(4)
C19 C14 C15 C16 2.0(7)
C19 C18 C20 O7 174.7(5)
C19 C18 C20 C21 -4.7(9)
C20 C18 C19 O5 -3.5(8)
C20 C18 C19 C14 178.4(5)
C22 C16 C15 O4 1.6(7)
C22 C16 C15 C14 -179.7(5)
C22 C16 C17 O6 -2.1(7)
C22 C16 C17 C18 177.0(5)
C23 C12 C11 O5 95.5(4)
C23 C12 C11 C10 -87.1(6)
C23 C12 C13 O2 -84.3(5)
C23 C12 C13 C8 89.9(5)
C24 C7 C8 C9 171.2(5)
C24 C7 C8 C13 -3.5(7)
